data_4030556
loop_
_publ_author_name
'Feng, Xian'
'Wang, Jian-Jun'
'Xun, Zhan'
'Huang, Zhi-Bin'
'Shi, Da-Qing'

_publ_section_title
;
 Multicomponent Strategy to Indeno[2,1-c]pyridine and Hydroisoquinoline
 Derivatives through Cleavage of Carbon-Carbon Bond.
;
_journal_issue 2
_journal_name_full 'The Journal of organic chemistry'
_journal_page_first 1025
_journal_paper_doi 10.1021/jo5025199
_journal_volume 80
_journal_year 2015
_chemical_formula_sum 'C20 H23 N3 O'
_chemical_formula_weight 321.41
_chemical_name_systematic
; 
 ? 
;
_space_group_IT_number 2
_symmetry_cell_setting triclinic
_symmetry_space_group_name_Hall '-P 1'
_symmetry_space_group_name_H-M 'P -1'
_atom_sites_solution_hydrogens geom
_atom_sites_solution_primary direct
_atom_sites_solution_secondary difmap
_audit_creation_method SHELXL-97
_cell_angle_alpha 69.83(4)
_cell_angle_beta 86.015(2)
_cell_angle_gamma 69.4100(10)
_cell_formula_units_Z 2
_cell_length_a 7.9118(6)
_cell_length_b 9.9589(8)
_cell_length_c 12.63900(10)
_cell_measurement_reflns_used 562
_cell_measurement_temperature 293(2)
_cell_measurement_theta_max 67.5460
_cell_measurement_theta_min 6.8550
_cell_volume 873.6(3)
_computing_cell_refinement 'Bruker FRAMBO'
_computing_data_collection 'Bruker FRAMBO'
_computing_data_reduction 'Bruker SAINT'
_computing_molecular_graphics 'Bruker SHELXTL'
_computing_publication_material 'Bruker SHELXTL'
_computing_structure_refinement 'SHELXL-97 (Sheldrick, 1997)'
_computing_structure_solution 'SHELXS-97 (Sheldrick, 1990)'
_diffrn_ambient_temperature 293(2)
_diffrn_measured_fraction_theta_full 0.987
_diffrn_measured_fraction_theta_max 0.987
_diffrn_measurement_device_type 'CCD area detector'
_diffrn_measurement_method 'phi and omega scans'
_diffrn_radiation_monochromator graphite
_diffrn_radiation_source 'fine-focus sealed tube'
_diffrn_radiation_type CuK\a
_diffrn_radiation_wavelength 1.54178
_diffrn_reflns_av_R_equivalents 0.0721
_diffrn_reflns_av_sigmaI/netI 0.1044
_diffrn_reflns_limit_h_max 9
_diffrn_reflns_limit_h_min -9
_diffrn_reflns_limit_k_max 11
_diffrn_reflns_limit_k_min -11
_diffrn_reflns_limit_l_max 14
_diffrn_reflns_limit_l_min -11
_diffrn_reflns_number 5211
_diffrn_reflns_theta_full 66.02
_diffrn_reflns_theta_max 66.02
_diffrn_reflns_theta_min 5.05
_exptl_absorpt_coefficient_mu 0.604
_exptl_absorpt_correction_T_max 0.9704
_exptl_absorpt_correction_T_min 0.8165
_exptl_absorpt_correction_type multi-scan
_exptl_absorpt_process_details sadabs
_exptl_crystal_colour colorless
_exptl_crystal_density_diffrn 1.222
_exptl_crystal_density_method 'not measured'
_exptl_crystal_description block
_exptl_crystal_F_000 344
_exptl_crystal_size_max 0.35
_exptl_crystal_size_mid 0.13
_exptl_crystal_size_min 0.05
_refine_diff_density_max 0.381
_refine_diff_density_min -0.270
_refine_diff_density_rms 0.078
_refine_ls_extinction_coef 0.0013(19)
_refine_ls_extinction_expression Fc^*^=kFc[1+0.001xFc^2^\l^3^/sin(2\q)]^-1/4^
_refine_ls_extinction_method SHELXL
_refine_ls_goodness_of_fit_ref 1.015
_refine_ls_hydrogen_treatment mixed
_refine_ls_matrix_type full
_refine_ls_number_parameters 231
_refine_ls_number_reflns 3008
_refine_ls_number_restraints 0
_refine_ls_restrained_S_all 1.015
_refine_ls_R_factor_all 0.2055
_refine_ls_R_factor_gt 0.1161
_refine_ls_shift/su_max 0.001
_refine_ls_shift/su_mean 0.000
_refine_ls_structure_factor_coef Fsqd
_refine_ls_weighting_details 'calc w=1/[\s^2^(Fo^2^)+(0.1860P)^2^+0.0000P] where P=(Fo^2^+2Fc^2^)/3'
_refine_ls_weighting_scheme calc
_refine_ls_wR_factor_gt 0.2938
_refine_ls_wR_factor_ref 0.3993
_reflns_number_gt 1125
_reflns_number_total 3008
_reflns_threshold_expression >2sigma(I)
_cod_data_source_file jo5025199_si_004.cif
_cod_data_source_block 140223c
_cod_depositor_comments
;
The following automatic conversions were performed:

'_symmetry_cell_setting' value 'Triclinic' changed to 'triclinic'
according to
/usr/data/users/saulius/automatic-downloads/current/ACS/lib/dictionaries/cif_core.dic
dictionary named 'cif_core.dic' version 2.4.2 from 2011-04-26.

Automatic conversion script
Id: cif_fix_values 3008 2015-01-20 13:52:24Z robertas 
;
_cod_original_cell_volume 873.55(10)
_cod_original_sg_symbol_H-M P-1
_cod_database_code 4030556

loop_
_symmetry_equiv_pos_as_xyz
'x, y, z'
'-x, -y, -z'

loop_
_atom_site_label
_atom_site_type_symbol
_atom_site_fract_x
_atom_site_fract_y
_atom_site_fract_z
_atom_site_U_iso_or_equiv
_atom_site_adp_type
_atom_site_occupancy
_atom_site_symmetry_multiplicity
_atom_site_calc_flag
_atom_site_refinement_flags
_atom_site_disorder_assembly
_atom_site_disorder_group
N1 N 0.5073(6) 0.6540(5) 0.7189(4) 0.0767(14) Uani 1 1 d . A .
N2 N 0.6590(7) 0.5086(6) 0.6075(5) 0.0915(17) Uani 1 1 d . A .
H2A H 0.7375 0.4878 0.5595 0.110 Uiso 1 1 calc R . .
H2B H 0.5914 0.4545 0.6332 0.110 Uiso 1 1 calc R . .
N3 N 0.9761(8) 0.6768(6) 0.4600(5) 0.0960(17) Uani 1 1 d . A .
O1 O 0.345(18) 0.795(14) 0.822(15) 0.096(19) Uani 0.6(4) 1 d P A 1
O1' O 0.29(2) 0.835(18) 0.778(19) 0.10(3) Uani 0.4(4) 1 d P A 2
C1 C 0.4490(9) 0.7866(7) 0.7472(6) 0.0877(19) Uani 1 1 d . . .
C2 C 0.5532(8) 0.8890(7) 0.7046(5) 0.0810(17) Uani 1 1 d . A .
C3 C 0.4852(11) 1.0302(8) 0.7057(7) 0.107(2) Uani 1 1 d . . .
H3 H 0.3690 1.0615 0.7304 0.129 Uiso 1 1 calc R A .
C4 C 0.5780(11) 1.1421(8) 0.6713(7) 0.115(3) Uani 1 1 d . A .
H4A H 0.5128 1.2264 0.6052 0.138 Uiso 1 1 calc R . .
H4B H 0.5743 1.1826 0.7315 0.138 Uiso 1 1 calc R . .
C5 C 0.7640(13) 1.0797(9) 0.6458(9) 0.132(3) Uani 1 1 d . . .
H5A H 0.8393 1.0372 0.7151 0.158 Uiso 1 1 calc R A .
H5B H 0.7990 1.1625 0.5949 0.158 Uiso 1 1 calc R . .
C6 C 0.8035(11) 0.9577(8) 0.5931(7) 0.106(2) Uani 1 1 d . A .
H6A H 0.9327 0.9164 0.5855 0.127 Uiso 1 1 calc R . .
H6B H 0.7439 1.0026 0.5182 0.127 Uiso 1 1 calc R . .
C7 C 0.7387(10) 0.8294(8) 0.6642(6) 0.099(2) Uani 1 1 d . . .
H7 H 0.8217 0.7714 0.7315 0.119 Uiso 1 1 calc R A .
C8 C 0.7425(7) 0.7176(7) 0.6067(5) 0.0767(16) Uani 1 1 d . A .
C9 C 0.6419(7) 0.6276(6) 0.6428(5) 0.0714(15) Uani 1 1 d . . .
C10 C 0.4144(7) 0.5460(6) 0.7693(5) 0.0740(16) Uani 1 1 d . . .
C11 C 0.2696(8) 0.5511(7) 0.7097(6) 0.0845(18) Uani 1 1 d . A .
H11 H 0.2337 0.6207 0.6369 0.101 Uiso 1 1 calc R . .
C12 C 0.1798(8) 0.4502(7) 0.7611(6) 0.0865(18) Uani 1 1 d . . .
H12 H 0.0845 0.4521 0.7209 0.104 Uiso 1 1 calc R A .
C13 C 0.2268(7) 0.3467(7) 0.8702(5) 0.0752(16) Uani 1 1 d . A .
C14 C 0.3730(8) 0.3433(7) 0.9261(6) 0.0855(18) Uani 1 1 d . . .
H14 H 0.4094 0.2739 0.9989 0.103 Uiso 1 1 calc R A .
C15 C 0.4667(8) 0.4419(7) 0.8755(5) 0.0808(17) Uani 1 1 d . A .
H15 H 0.5657 0.4369 0.9143 0.097 Uiso 1 1 calc R . .
C16 C 0.1180(8) 0.2436(7) 0.9280(6) 0.0858(18) Uani 1 1 d . . .
C17 C 0.0009(13) 0.3066(12) 1.0122(8) 0.148(4) Uani 1 1 d . A .
H17A H -0.0802 0.2516 1.0412 0.221 Uiso 1 1 calc R . .
H17B H -0.0677 0.4128 0.9755 0.221 Uiso 1 1 calc R . .
H17C H 0.0764 0.2951 1.0733 0.221 Uiso 1 1 calc R . .
C18 C 0.2422(12) 0.0808(9) 0.9865(8) 0.140(3) Uani 1 1 d . A .
H18A H 0.3087 0.0401 0.9313 0.209 Uiso 1 1 calc R . .
H18B H 0.1715 0.0198 1.0260 0.209 Uiso 1 1 calc R . .
H18C H 0.3250 0.0793 1.0393 0.209 Uiso 1 1 calc R . .
C19 C -0.0114(12) 0.2397(10) 0.8448(7) 0.133(3) Uani 1 1 d . A .
H19A H 0.0573 0.1956 0.7918 0.200 Uiso 1 1 calc R . .
H19B H -0.0905 0.3418 0.8050 0.200 Uiso 1 1 calc R . .
H19C H -0.0819 0.1793 0.8857 0.200 Uiso 1 1 calc R . .
C20 C 0.8674(8) 0.6951(6) 0.5252(6) 0.0754(16) Uani 1 1 d . . .

loop_
_atom_site_aniso_label
_atom_site_aniso_U_11
_atom_site_aniso_U_22
_atom_site_aniso_U_33
_atom_site_aniso_U_23
_atom_site_aniso_U_13
_atom_site_aniso_U_12
N1 0.067(3) 0.077(3) 0.103(3) -0.041(3) 0.022(3) -0.038(2)
N2 0.091(4) 0.094(3) 0.121(4) -0.059(3) 0.038(3) -0.054(3)
N3 0.085(4) 0.097(4) 0.129(5) -0.057(4) 0.028(4) -0.045(3)
O1 0.08(2) 0.09(2) 0.13(4) -0.05(3) 0.03(3) -0.03(2)
O1' 0.08(3) 0.09(3) 0.13(5) -0.05(4) 0.03(4) -0.03(3)
C1 0.083(4) 0.087(4) 0.114(5) -0.055(4) 0.035(4) -0.041(3)
C2 0.079(4) 0.087(4) 0.094(4) -0.043(3) 0.020(3) -0.039(3)
C3 0.109(5) 0.093(5) 0.146(7) -0.065(5) 0.041(5) -0.048(4)
C4 0.132(7) 0.098(5) 0.143(7) -0.059(5) 0.040(6) -0.061(5)
C5 0.151(8) 0.121(6) 0.184(9) -0.085(6) 0.058(7) -0.094(6)
C6 0.127(6) 0.106(5) 0.126(5) -0.059(5) 0.049(5) -0.079(5)
C7 0.107(5) 0.104(5) 0.123(6) -0.056(4) 0.031(4) -0.067(4)
C8 0.065(3) 0.087(4) 0.098(4) -0.045(3) 0.021(3) -0.040(3)
C9 0.059(3) 0.077(4) 0.091(4) -0.041(3) 0.014(3) -0.031(3)
C10 0.067(3) 0.076(4) 0.093(4) -0.036(3) 0.014(3) -0.035(3)
C11 0.077(4) 0.084(4) 0.093(4) -0.021(3) 0.005(3) -0.039(3)
C12 0.063(3) 0.104(5) 0.103(5) -0.030(4) -0.003(3) -0.045(3)
C13 0.061(3) 0.072(3) 0.095(4) -0.029(3) 0.005(3) -0.025(3)
C14 0.077(4) 0.095(4) 0.095(4) -0.035(4) 0.011(3) -0.040(3)
C15 0.067(4) 0.100(4) 0.090(4) -0.040(4) 0.000(3) -0.039(3)
C16 0.067(4) 0.095(4) 0.104(5) -0.031(4) 0.010(3) -0.043(3)
C17 0.148(8) 0.175(9) 0.172(9) -0.092(7) 0.086(7) -0.100(7)
C18 0.133(7) 0.095(5) 0.175(8) -0.011(6) 0.009(6) -0.056(5)
C19 0.135(7) 0.162(8) 0.138(7) -0.039(6) 0.010(6) -0.106(6)
C20 0.068(4) 0.072(3) 0.099(4) -0.034(3) 0.009(3) -0.034(3)

loop_
_atom_type_symbol
_atom_type_description
_atom_type_scat_dispersion_real
_atom_type_scat_dispersion_imag
_atom_type_scat_source
C C 0.0181 0.0091 'International Tables Vol C Tables 4.2.6.8 and 6.1.1.4'
H H 0.0000 0.0000 'International Tables Vol C Tables 4.2.6.8 and 6.1.1.4'
N N 0.0311 0.0180 'International Tables Vol C Tables 4.2.6.8 and 6.1.1.4'
O O 0.0492 0.0322 'International Tables Vol C Tables 4.2.6.8 and 6.1.1.4'

loop_
_geom_angle_atom_site_label_1
_geom_angle_atom_site_label_2
_geom_angle_atom_site_label_3
_geom_angle
C1 N1 C9 122.7(5)
C1 N1 C10 116.3(5)
C9 N1 C10 121.0(4)
C9 N2 H2A 120.0
C9 N2 H2B 120.0
H2A N2 H2B 120.0
O1 C1 O1' 30(3)
O1 C1 N1 119(2)
O1' C1 N1 120(2)
O1 C1 C2 123.2(17)
O1' C1 C2 121(3)
N1 C1 C2 116.2(5)
C3 C2 C1 119.7(6)
C3 C2 C7 121.0(6)
C1 C2 C7 119.3(5)
C2 C3 C4 125.5(7)
C2 C3 H3 117.3
C4 C3 H3 117.3
C5 C4 C3 113.6(6)
C5 C4 H4A 108.8
C3 C4 H4A 108.8
C5 C4 H4B 108.8
C3 C4 H4B 108.8
H4A C4 H4B 107.7
C4 C5 C6 115.4(7)
C4 C5 H5A 108.4
C6 C5 H5A 108.4
C4 C5 H5B 108.4
C6 C5 H5B 108.4
H5A C5 H5B 107.5
C5 C6 C7 111.3(6)
C5 C6 H6A 109.4
C7 C6 H6A 109.4
C5 C6 H6B 109.4
C7 C6 H6B 109.4
H6A C6 H6B 108.0
C2 C7 C8 109.6(5)
C2 C7 C6 112.0(6)
C8 C7 C6 114.2(6)
C2 C7 H7 106.9
C8 C7 H7 106.9
C6 C7 H7 106.9
C9 C8 C20 119.7(5)
C9 C8 C7 120.4(5)
C20 C8 C7 119.4(5)
C8 C9 N2 123.6(5)
C8 C9 N1 120.9(5)
N2 C9 N1 115.4(5)
C15 C10 C11 120.0(5)
C15 C10 N1 120.2(5)
C11 C10 N1 119.8(6)
C12 C11 C10 118.6(6)
C12 C11 H11 120.7
C10 C11 H11 120.7
C13 C12 C11 122.5(6)
C13 C12 H12 118.7
C11 C12 H12 118.7
C14 C13 C12 117.2(6)
C14 C13 C16 121.1(6)
C12 C13 C16 121.6(5)
C13 C14 C15 121.2(6)
C13 C14 H14 119.4
C15 C14 H14 119.4
C10 C15 C14 120.4(6)
C10 C15 H15 119.8
C14 C15 H15 119.8
C18 C16 C17 110.5(7)
C18 C16 C13 111.0(5)
C17 C16 C13 108.8(6)
C18 C16 C19 107.4(7)
C17 C16 C19 106.4(6)
C13 C16 C19 112.7(6)
C16 C17 H17A 109.5
C16 C17 H17B 109.5
H17A C17 H17B 109.5
C16 C17 H17C 109.5
H17A C17 H17C 109.5
H17B C17 H17C 109.5
C16 C18 H18A 109.5
C16 C18 H18B 109.5
H18A C18 H18B 109.5
C16 C18 H18C 109.5
H18A C18 H18C 109.5
H18B C18 H18C 109.5
C16 C19 H19A 109.5
C16 C19 H19B 109.5
H19A C19 H19B 109.5
C16 C19 H19C 109.5
H19A C19 H19C 109.5
H19B C19 H19C 109.5
N3 C20 C8 177.4(6)

loop_
_geom_bond_atom_site_label_1
_geom_bond_atom_site_label_2
_geom_bond_distance
N1 C1 1.399(7)
N1 C9 1.401(7)
N1 C10 1.457(6)
N2 C9 1.366(7)
N2 H2A 0.8600
N2 H2B 0.8600
N3 C20 1.161(7)
O1 C1 1.21(5)
O1' C1 1.26(10)
C1 C2 1.470(8)
C2 C3 1.322(8)
C2 C7 1.503(9)
C3 C4 1.472(9)
C3 H3 0.9300
C4 C5 1.445(10)
C4 H4A 0.9700
C4 H4B 0.9700
C5 C6 1.510(9)
C5 H5A 0.9700
C5 H5B 0.9700
C6 C7 1.519(8)
C6 H6A 0.9700
C6 H6B 0.9700
C7 C8 1.516(8)
C7 H7 0.9800
C8 C9 1.347(7)
C8 C20 1.396(8)
C10 C15 1.366(8)
C10 C11 1.390(8)
C11 C12 1.387(7)
C11 H11 0.9300
C12 C13 1.386(8)
C12 H12 0.9300
C13 C14 1.381(8)
C13 C16 1.531(8)
C14 C15 1.392(8)
C14 H14 0.9300
C15 H15 0.9300
C16 C18 1.515(10)
C16 C17 1.516(10)
C16 C19 1.537(9)
C17 H17A 0.9600
C17 H17B 0.9600
C17 H17C 0.9600
C18 H18A 0.9600
C18 H18B 0.9600
C18 H18C 0.9600
C19 H19A 0.9600
C19 H19B 0.9600
C19 H19C 0.9600

loop_
_geom_torsion_atom_site_label_1
_geom_torsion_atom_site_label_2
_geom_torsion_atom_site_label_3
_geom_torsion_atom_site_label_4
_geom_torsion
C9 N1 C1 O1 -173(11)
C10 N1 C1 O1 10(11)
C9 N1 C1 O1' 153(14)
C10 N1 C1 O1' -25(14)
C9 N1 C1 C2 -7.9(9)
C10 N1 C1 C2 174.8(5)
O1 C1 C2 C3 -31(12)
O1' C1 C2 C3 5(14)
N1 C1 C2 C3 165.1(7)
O1 C1 C2 C7 147(12)
O1' C1 C2 C7 -177(14)
N1 C1 C2 C7 -17.1(9)
C1 C2 C3 C4 176.7(7)
C7 C2 C3 C4 -1.0(12)
C2 C3 C4 C5 -6.3(13)
C3 C4 C5 C6 33.9(12)
C4 C5 C6 C7 -53.9(11)
C3 C2 C7 C8 -146.6(7)
C1 C2 C7 C8 35.7(9)
C3 C2 C7 C6 -18.8(10)
C1 C2 C7 C6 163.5(6)
C5 C6 C7 C2 44.1(9)
C5 C6 C7 C8 169.4(7)
C2 C7 C8 C9 -33.6(9)
C6 C7 C8 C9 -160.1(6)
C2 C7 C8 C20 154.3(6)
C6 C7 C8 C20 27.7(9)
C20 C8 C9 N2 2.7(10)
C7 C8 C9 N2 -169.4(6)
C20 C8 C9 N1 -175.8(5)
C7 C8 C9 N1 12.1(9)
C1 N1 C9 C8 10.7(9)
C10 N1 C9 C8 -172.1(6)
C1 N1 C9 N2 -167.8(6)
C10 N1 C9 N2 9.4(8)
C1 N1 C10 C15 -83.9(7)
C9 N1 C10 C15 98.7(7)
C1 N1 C10 C11 94.8(7)
C9 N1 C10 C11 -82.6(7)
C15 C10 C11 C12 0.8(9)
N1 C10 C11 C12 -177.9(5)
C10 C11 C12 C13 1.2(10)
C11 C12 C13 C14 -2.2(10)
C11 C12 C13 C16 175.9(6)
C12 C13 C14 C15 1.2(9)
C16 C13 C14 C15 -177.0(6)
C11 C10 C15 C14 -1.8(9)
N1 C10 C15 C14 176.9(5)
C13 C14 C15 C10 0.8(10)
C14 C13 C16 C18 -47.3(9)
C12 C13 C16 C18 134.6(7)
C14 C13 C16 C17 74.5(8)
C12 C13 C16 C17 -103.6(8)
C14 C13 C16 C19 -167.8(6)
C12 C13 C16 C19 14.2(9)
C9 C8 C20 N3 -134(14)
C7 C8 C20 N3 38(14)
